data_7003131
loop_
_publ_author_name
'Zhang, Zhiming'
'Liu, Jia'
'Wang, Enbo'
'Qin, Chao'
'Li, Yangguang'
'Qi, Yanfei'
'Wang, Xinlong'

_publ_section_title
;
 Two extended structures constructed from sandwich-type
 polyoxometalates functionalized by organic amines
;
_journal_issue 4
_journal_name_full 'Dalton Transactions'
_journal_page_first 463
_journal_page_last 468
_journal_paper_doi 10.1039/b712903c
_journal_year 2008
_chemical_formula_sum 'C6 H30 K2 N2 Na5 Ni4 O74 P2 W18'
_chemical_formula_weight 5113.55
_chemical_name_systematic
;
?
;
_space_group_IT_number 15
_symmetry_cell_setting monoclinic
_symmetry_space_group_name_Hall '-C 2yc'
_symmetry_space_group_name_H-M 'C 1 2/c 1'
_atom_sites_solution_hydrogens none
_atom_sites_solution_primary direct
_atom_sites_solution_secondary difmap
_audit_creation_method SHELXL-97
_cell_angle_alpha 90.00
_cell_angle_beta 106.25(3)
_cell_angle_gamma 90.00
_cell_formula_units_Z 4
_cell_length_a 34.525(7)
_cell_length_b 20.508(4)
_cell_length_c 12.390(3)
_cell_measurement_reflns_used 32825
_cell_measurement_temperature 293(2)
_cell_measurement_theta_max 25.00
_cell_measurement_theta_min 3.01
_cell_volume 8422(3)
_computing_cell_refinement 'RAPID AUTO'
_computing_data_collection 'RAPID AUTO'
_computing_data_reduction 'RAPID AUTO'
_computing_structure_refinement 'SHELXL-97 (Sheldrick, 1997)'
_computing_structure_solution 'SHELXS-97 (Sheldrick, 1990)'
_diffrn_ambient_temperature 293(2)
_diffrn_detector_area_resol_mean 0.01
_diffrn_measured_fraction_theta_full 0.994
_diffrn_measured_fraction_theta_max 0.994
_diffrn_measurement_device_type 'Rigaku RAXIS RAPID IP'
_diffrn_measurement_method Oscillation
_diffrn_radiation_monochromator graphite
_diffrn_radiation_source 'fine-focus sealed tube'
_diffrn_radiation_type MoK\a
_diffrn_radiation_wavelength 0.71073
_diffrn_reflns_av_R_equivalents 0.1688
_diffrn_reflns_av_sigmaI/netI 0.1599
_diffrn_reflns_limit_h_max 41
_diffrn_reflns_limit_h_min -40
_diffrn_reflns_limit_k_max 24
_diffrn_reflns_limit_k_min -24
_diffrn_reflns_limit_l_max 14
_diffrn_reflns_limit_l_min -14
_diffrn_reflns_number 32825
_diffrn_reflns_theta_full 25.00
_diffrn_reflns_theta_max 25.00
_diffrn_reflns_theta_min 3.01
_exptl_absorpt_coefficient_mu 25.606
_exptl_absorpt_correction_T_max 0.008
_exptl_absorpt_correction_T_min 0.002
_exptl_absorpt_correction_type numerical
_exptl_absorpt_process_details 'ABSCOR by T.Higashi 8 March, 1995'
_exptl_crystal_colour yellow
_exptl_crystal_density_diffrn 4.033
_exptl_crystal_density_method 'not measured'
_exptl_crystal_description block
_exptl_crystal_F_000 8956
_exptl_crystal_size_max 0.4
_exptl_crystal_size_mid 0.21
_exptl_crystal_size_min 0.19
_refine_diff_density_max 4.824
_refine_diff_density_min -4.530
_refine_diff_density_rms 0.725
_refine_ls_extinction_coef 0.000173(12)
_refine_ls_extinction_expression Fc^*^=kFc[1+0.001xFc^2^\l^3^/sin(2\q)]^-1/4^
_refine_ls_extinction_method SHELXL
_refine_ls_goodness_of_fit_ref 1.035
_refine_ls_hydrogen_treatment none
_refine_ls_matrix_type full
_refine_ls_number_parameters 482
_refine_ls_number_reflns 7379
_refine_ls_number_restraints 218
_refine_ls_restrained_S_all 1.041
_refine_ls_R_factor_all 0.0835
_refine_ls_R_factor_gt 0.0658
_refine_ls_shift/su_max 0.000
_refine_ls_shift/su_mean 0.000
_refine_ls_structure_factor_coef Fsqd
_refine_ls_weighting_details 'calc w=1/[\s^2^(Fo^2^)+(0.0670P)^2^+138.2923P] where P=(Fo^2^+2Fc^2^)/3'
_refine_ls_weighting_scheme calc
_refine_ls_wR_factor_gt 0.1519
_refine_ls_wR_factor_ref 0.1611
_reflns_number_gt 5856
_reflns_number_total 7379
_reflns_threshold_expression >2sigma(I)
_cod_data_source_file b712903c.txt
_cod_data_source_block 1
_cod_depositor_comments
;
The following automatic conversions were performed:
'_symmetry_cell_setting' value 'Monoclinic' changed to 'monoclinic'
according to '/home/saulius/struct/CIF-dictionaries/cif_core.dic'
dictionary named 'cif_core.dic' version 2.4.1 from 2010-06-29.

Automatic conversion script
Id: cif_fix_enum 1527 2010-12-29 10:47:43Z saulius 
;
_cod_original_sg_symbol_H-M C2/c
_cod_database_code 7003131

loop_
_symmetry_equiv_pos_as_xyz
'x, y, z'
'-x, y, -z+1/2'
'x+1/2, y+1/2, z'
'-x+1/2, y+1/2, -z+1/2'
'-x, -y, -z'
'x, -y, z-1/2'
'-x+1/2, -y+1/2, -z'
'x+1/2, -y+1/2, z-1/2'

loop_
_atom_site_label
_atom_site_type_symbol
_atom_site_fract_x
_atom_site_fract_y
_atom_site_fract_z
_atom_site_U_iso_or_equiv
_atom_site_adp_type
_atom_site_occupancy
_atom_site_symmetry_multiplicity
_atom_site_calc_flag
_atom_site_refinement_flags
_atom_site_disorder_assembly
_atom_site_disorder_group
W1 W 0.07126(3) 0.34857(4) 0.24312(6) 0.0141(2) Uani 1 1 d U . .
W2 W 0.17642(3) 0.10190(3) 0.36514(6) 0.0109(2) Uani 1 1 d . . .
W3 W 0.21828(3) 0.20021(3) 0.17406(6) 0.0113(2) Uani 1 1 d . . .
W4 W 0.12439(3) 0.26595(4) 0.05673(6) 0.0139(2) Uani 1 1 d . . .
W5 W 0.08188(3) 0.16750(4) 0.24732(6) 0.0136(2) Uani 1 1 d U . .
W6 W 0.12784(3) 0.17620(4) 0.53544(6) 0.0132(2) Uani 1 1 d U . .
W7 W 0.15517(3) 0.44526(3) 0.35217(6) 0.0139(2) Uani 1 1 d U . .
W8 W 0.11690(3) 0.35456(4) 0.53034(6) 0.0146(2) Uani 1 1 d U . .
W9 W 0.20780(3) 0.36552(4) 0.16834(6) 0.0121(2) Uani 1 1 d . . .
P1 P 0.17044(16) 0.2736(2) 0.3609(3) 0.0093(10) Uiso 1 1 d . . .
Ni1 Ni 0.23217(8) 0.20724(10) 0.58313(17) 0.0110(5) Uiso 1 1 d . . .
Ni2 Ni 0.22225(8) 0.35928(11) 0.57426(18) 0.0109(5) Uani 1 1 d . . .
O1 O 0.0696(4) 0.3553(6) 0.3924(10) 0.017(3) Uani 1 1 d U . .
O2 O 0.2217(4) 0.1370(6) 0.4565(10) 0.015(3) Uani 1 1 d U . .
O3 O 0.1192(5) 0.0991(6) 0.2670(11) 0.022(3) Uani 1 1 d . . .
O4 O 0.0816(5) 0.1576(6) 0.3993(10) 0.019(3) Uani 1 1 d . . .
O5 O 0.0648(4) 0.2559(6) 0.2555(11) 0.018(3) Uani 1 1 d U . .
O6 O 0.2094(4) 0.2802(5) 0.4524(9) 0.011(3) Uani 1 1 d U . .
O7 O 0.2543(4) 0.2138(5) 0.3108(9) 0.010(3) Uani 1 1 d . . .
O8 O 0.1683(4) 0.3456(6) 0.6023(10) 0.017(3) Uani 1 1 d U . .
O9 O 0.0964(5) 0.2620(6) -0.0800(11) 0.026(3) Uiso 1 1 d . . .
O10 O 0.1585(5) 0.3376(6) 0.0474(10) 0.019(3) Uani 1 1 d U . .
O11 O 0.2016(5) 0.4232(6) 0.4504(10) 0.020(3) Uiso 1 1 d . . .
O12 O 0.1006(5) 0.2001(6) 0.1272(10) 0.021(3) Uani 1 1 d U . .
O13 O 0.1660(4) 0.2089(6) 0.0567(10) 0.017(3) Uani 1 1 d U . .
O14 O 0.0382(4) 0.1310(6) 0.1773(9) 0.014(3) Uani 1 1 d U . .
O15 O 0.0947(5) 0.3239(6) 0.1277(10) 0.020(3) Uani 1 1 d . . .
O16 O 0.1910(4) 0.1353(5) 0.2372(9) 0.014(3) Uani 1 1 d . . .
O17 O 0.1768(5) 0.2009(6) 0.6069(9) 0.014(3) Uani 1 1 d . . .
O18 O 0.1480(4) 0.2095(6) 0.3724(9) 0.014(3) Uani 1 1 d U . .
O19 O 0.1076(4) 0.2624(6) 0.5306(10) 0.014(3) Uani 1 1 d U . .
O20 O 0.1895(5) 0.0212(7) 0.3601(12) 0.027(4) Uani 1 1 d U . .
O21 O 0.1712(5) 0.4175(6) 0.2245(10) 0.018(3) Uani 1 1 d U . .
O22 O 0.1775(4) 0.2759(5) 0.2436(9) 0.011(3) Uiso 1 1 d . . .
O23 O 0.1561(5) 0.5294(6) 0.3418(10) 0.023(3) Uani 1 1 d U . .
O24 O 0.1410(5) 0.3302(6) 0.3677(10) 0.018(3) Uani 1 1 d U . .
O25 O 0.2291(5) 0.4415(6) 0.6804(10) 0.021(3) Uani 1 1 d . . .
O26 O 0.0999(4) 0.4263(6) 0.2552(10) 0.018(3) Uani 1 1 d U . .
O27 O 0.0244(5) 0.3699(7) 0.1631(11) 0.031(4) Uani 1 1 d . . .
O28 O 0.2449(5) 0.3590(6) 0.3023(9) 0.015(3) Uani 1 1 d U . .
O29 O 0.1273(5) 0.4364(6) 0.4686(10) 0.018(3) Uani 1 1 d U . .
O30 O 0.2447(5) 0.1514(6) 0.1079(10) 0.021(3) Uani 1 1 d U . .
O31 O 0.2286(4) 0.2841(6) 0.1252(10) 0.016(3) Uani 1 1 d U . .
O32 O 0.1101(5) 0.1392(6) 0.6360(10) 0.023(3) Uani 1 1 d U . .
O33 O 0.2266(5) 0.4225(6) 0.0965(10) 0.024(4) Uani 1 1 d . . .
O34 O 0.0960(5) 0.3790(8) 0.6321(11) 0.034(4) Uani 1 1 d . . .
O35 O 0.1498(4) 0.0991(6) 0.4797(10) 0.015(3) Uani 1 1 d U . .
K1 K 0.1682(3) 0.6580(3) 0.3311(4) 0.058(2) Uani 1 1 d . . .
Na1 Na 0.2443(4) 0.0204(5) 0.0706(10) 0.061(4) Uani 1 1 d . . .
Na2 Na 0.1920(5) -0.0610(7) 0.2042(11) 0.088(4) Uani 1 1 d U . .
Na3 Na 0.1012(6) 0.5526(8) 0.5199(13) 0.032(4) Uani 0.50 1 d PU . .
N1 N 0.0171(7) 0.2490(9) 0.4318(14) 0.027(4) Uani 1 1 d U . .
C2 C -0.0086(18) 0.206(2) -0.112(3) 0.125(17) Uani 1 1 d DU . .
C1 C -0.0095(19) 0.261(2) -0.045(4) 0.14(2) Uani 1 1 d D . .
C3 C -0.009(2) 0.213(2) -0.219(4) 0.124(18) Uiso 1 1 d D . .
OW1 O 0.1874(7) 0.7894(9) 0.3394(14) 0.050(5) Uani 1 1 d U . .
OW2 O 0.0000 0.535(3) 0.2500 0.10(2) Uiso 0.50 2 d SP . .
OW3 O 0.1457(14) 0.8972(18) 0.388(3) 0.115(13) Uiso 0.75 1 d P . .

loop_
_atom_site_aniso_label
_atom_site_aniso_U_11
_atom_site_aniso_U_22
_atom_site_aniso_U_33
_atom_site_aniso_U_23
_atom_site_aniso_U_13
_atom_site_aniso_U_12
W1 0.0001(5) 0.0185(4) 0.0220(4) 0.0012(3) 0.0002(4) 0.0021(3)
W2 0.0033(5) 0.0112(4) 0.0179(4) -0.0009(3) 0.0024(4) -0.0009(3)
W3 0.0051(5) 0.0159(4) 0.0135(4) -0.0023(3) 0.0039(4) 0.0003(3)
W4 0.0049(5) 0.0211(4) 0.0138(4) 0.0000(3) -0.0003(4) -0.0009(3)
W5 0.0015(5) 0.0177(4) 0.0198(4) -0.0006(3) -0.0002(4) -0.0019(3)
W6 0.0017(5) 0.0205(4) 0.0182(4) 0.0008(3) 0.0042(4) -0.0009(3)
W7 0.0031(5) 0.0131(4) 0.0231(4) -0.0007(3) -0.0002(4) 0.0026(3)
W8 0.0013(5) 0.0229(4) 0.0201(4) -0.0042(3) 0.0036(4) 0.0031(3)
W9 0.0046(5) 0.0160(4) 0.0145(4) 0.0024(3) 0.0006(4) -0.0006(3)
Ni2 0.0019(14) 0.0145(12) 0.0165(11) -0.0017(9) 0.0030(12) 0.0018(9)
O1 0.010(6) 0.019(5) 0.019(5) 0.004(4) 0.000(5) 0.004(4)
O2 0.011(6) 0.018(5) 0.021(5) 0.003(4) 0.011(5) 0.006(4)
O3 0.026(10) 0.008(6) 0.040(8) 0.003(5) 0.023(8) -0.001(6)
O4 0.022(10) 0.014(7) 0.021(6) -0.005(5) 0.004(7) -0.011(6)
O5 0.008(7) 0.022(6) 0.026(6) -0.002(5) 0.008(6) -0.003(5)
O6 0.007(5) 0.010(4) 0.013(4) -0.005(3) 0.001(4) 0.002(3)
O7 0.011(8) 0.009(6) 0.010(5) -0.004(4) 0.002(6) 0.001(5)
O8 0.011(7) 0.020(6) 0.022(6) -0.009(5) 0.008(6) 0.004(5)
O10 0.012(7) 0.022(6) 0.022(5) -0.002(5) 0.004(6) -0.006(5)
O12 0.016(7) 0.024(6) 0.023(6) 0.003(5) 0.003(6) -0.011(5)
O13 0.012(7) 0.020(6) 0.021(5) 0.005(5) 0.006(6) 0.002(5)
O14 0.007(5) 0.015(4) 0.017(4) 0.000(4) -0.002(4) 0.001(4)
O15 0.011(9) 0.021(7) 0.026(7) 0.008(5) 0.004(7) -0.002(6)
O16 0.015(9) 0.009(6) 0.015(6) -0.001(5) -0.003(7) -0.003(5)
O17 0.017(9) 0.015(6) 0.011(6) -0.003(5) 0.002(6) -0.005(6)
O18 0.012(5) 0.016(4) 0.014(4) -0.002(3) 0.004(4) -0.005(4)
O19 0.005(5) 0.018(4) 0.016(4) -0.001(4) 0.001(4) -0.004(4)
O20 0.013(7) 0.027(6) 0.043(7) 0.004(5) 0.009(6) 0.005(5)
O21 0.013(5) 0.018(4) 0.021(4) 0.001(3) 0.004(4) 0.002(4)
O23 0.021(5) 0.022(5) 0.029(5) -0.002(4) 0.009(4) 0.002(4)
O24 0.014(5) 0.020(5) 0.023(5) -0.001(4) 0.010(4) 0.004(4)
O25 0.016(9) 0.022(7) 0.024(7) -0.013(5) 0.006(7) 0.001(6)
O26 0.008(7) 0.021(6) 0.021(6) 0.004(5) -0.003(6) 0.002(5)
O27 0.018(11) 0.051(10) 0.026(7) -0.003(7) 0.009(8) 0.008(7)
O28 0.016(5) 0.013(4) 0.018(4) 0.006(4) 0.008(4) 0.000(4)
O29 0.016(5) 0.016(4) 0.021(4) -0.002(4) 0.006(4) 0.000(4)
O30 0.021(5) 0.022(5) 0.020(4) -0.006(4) 0.006(4) 0.005(4)
O31 0.014(5) 0.018(4) 0.017(4) 0.000(4) 0.004(4) -0.001(4)
O32 0.018(7) 0.028(6) 0.025(6) 0.002(5) 0.010(6) -0.003(5)
O33 0.033(11) 0.025(8) 0.013(6) -0.003(5) 0.003(7) -0.015(7)
O34 0.025(11) 0.055(10) 0.029(8) 0.002(7) 0.017(8) 0.006(8)
O35 0.008(7) 0.018(6) 0.022(5) 0.008(4) 0.007(5) 0.002(5)
K1 0.085(7) 0.055(4) 0.036(3) -0.003(3) 0.021(4) -0.025(4)
Na1 0.030(7) 0.042(6) 0.104(8) -0.050(6) 0.007(7) 0.011(5)
Na2 0.072(7) 0.094(6) 0.093(6) -0.036(5) 0.015(5) 0.012(5)
Na3 0.029(6) 0.032(6) 0.032(5) -0.005(4) 0.003(4) 0.002(4)
N1 0.024(7) 0.036(7) 0.025(6) 0.001(5) 0.012(6) 0.002(6)
C2 0.13(2) 0.128(19) 0.122(18) -0.010(10) 0.041(11) -0.003(10)
C1 0.19(7) 0.15(4) 0.09(3) -0.03(3) 0.07(4) -0.09(4)
OW1 0.050(8) 0.059(7) 0.046(6) 0.002(5) 0.020(6) 0.000(6)

loop_
_atom_type_symbol
_atom_type_description
_atom_type_scat_dispersion_real
_atom_type_scat_dispersion_imag
_atom_type_scat_source
O O 0.0106 0.0060 'International Tables Vol C Tables 4.2.6.8 and 6.1.1.4'
H H 0.0000 0.0000 'International Tables Vol C Tables 4.2.6.8 and 6.1.1.4'
W W -0.8490 6.8722 'International Tables Vol C Tables 4.2.6.8 and 6.1.1.4'
P P 0.1023 0.0942 'International Tables Vol C Tables 4.2.6.8 and 6.1.1.4'
Ni Ni 0.3393 1.1124 'International Tables Vol C Tables 4.2.6.8 and 6.1.1.4'
N N 0.0061 0.0033 'International Tables Vol C Tables 4.2.6.8 and 6.1.1.4'
C C 0.0033 0.0016 'International Tables Vol C Tables 4.2.6.8 and 6.1.1.4'
K K 0.2009 0.2494 'International Tables Vol C Tables 4.2.6.8 and 6.1.1.4'
Na Na 0.0362 0.0249 'International Tables Vol C Tables 4.2.6.8 and 6.1.1.4'

loop_
_geom_angle_atom_site_label_1
_geom_angle_atom_site_label_2
_geom_angle_atom_site_label_3
_geom_angle
_geom_angle_site_symmetry_1
_geom_angle_site_symmetry_3
_geom_angle_publ_flag
O27 W1 O26 102.9(7) . . ?
O27 W1 O1 105.7(7) . . ?
O26 W1 O1 91.2(6) . . ?
O27 W1 O15 99.5(6) . . ?
O26 W1 O15 87.7(6) . . ?
O1 W1 O15 154.4(6) . . ?
O27 W1 O5 100.9(7) . . ?
O26 W1 O5 155.6(6) . . ?
O1 W1 O5 87.5(5) . . ?
O15 W1 O5 83.1(6) . . ?
O27 W1 O24 173.6(6) . . ?
O26 W1 O24 71.4(5) . . ?
O1 W1 O24 72.0(5) . . ?
O15 W1 O24 83.4(5) . . ?
O5 W1 O24 85.1(5) . . ?
O20 W2 O2 102.5(6) . . ?
O20 W2 O35 100.7(6) . . ?
O2 W2 O35 93.3(6) . . ?
O20 W2 O16 100.4(6) . . ?
O2 W2 O16 89.7(5) . . ?
O35 W2 O16 157.5(5) . . ?
O20 W2 O3 100.1(6) . . ?
O2 W2 O3 157.4(5) . . ?
O35 W2 O3 81.5(6) . . ?
O16 W2 O3 87.1(6) . . ?
O20 W2 O18 171.3(6) . . ?
O2 W2 O18 84.4(5) . . ?
O35 W2 O18 73.4(5) . . ?
O16 W2 O18 84.7(5) . . ?
O3 W2 O18 73.1(5) . . ?
O30 W3 O7 102.7(6) . . ?
O30 W3 O31 102.0(6) . . ?
O7 W3 O31 91.0(5) . . ?
O30 W3 O16 100.2(6) . . ?
O7 W3 O16 90.7(5) . . ?
O31 W3 O16 156.8(6) . . ?
O30 W3 O13 101.4(6) . . ?
O7 W3 O13 155.9(6) . . ?
O31 W3 O13 84.1(5) . . ?
O16 W3 O13 84.9(5) . . ?
O30 W3 O22 172.5(5) . . ?
O7 W3 O22 83.3(5) . . ?
O31 W3 O22 73.1(5) . . ?
O16 W3 O22 84.2(5) . . ?
O13 W3 O22 72.7(5) . . ?
O30 W3 K1 38.4(5) . 4_545 ?
O7 W3 K1 68.5(4) . 4_545 ?
O31 W3 K1 85.4(5) . 4_545 ?
O16 W3 K1 116.6(4) . 4_545 ?
O13 W3 K1 134.2(4) . 4_545 ?
O22 W3 K1 144.2(3) . 4_545 ?
O9 W4 O13 101.2(7) . . ?
O9 W4 O10 99.5(6) . . ?
O13 W4 O10 89.6(6) . . ?
O9 W4 O12 103.0(6) . . ?
O13 W4 O12 89.2(6) . . ?
O10 W4 O12 157.3(5) . . ?
O9 W4 O15 104.9(7) . . ?
O13 W4 O15 153.9(5) . . ?
O10 W4 O15 88.3(6) . . ?
O12 W4 O15 82.9(6) . . ?
O9 W4 K1 61.7(6) . 6_565 ?
O13 W4 K1 78.1(4) . 6_565 ?
O10 W4 K1 43.2(4) . 6_565 ?
O12 W4 K1 157.0(4) . 6_565 ?
O15 W4 K1 116.5(4) . 6_565 ?
O14 W5 O3 102.6(6) . . ?
O14 W5 O4 102.2(6) . . ?
O3 W5 O4 89.1(6) . . ?
O14 W5 O12 101.8(6) . . ?
O3 W5 O12 89.6(6) . . ?
O4 W5 O12 155.7(6) . . ?
O14 W5 O5 101.7(6) . . ?
O3 W5 O5 155.6(6) . . ?
O4 W5 O5 87.8(5) . . ?
O12 W5 O5 83.5(6) . . ?
O14 W5 O18 171.9(5) . . ?
O3 W5 O18 72.8(5) . . ?
O4 W5 O18 71.5(5) . . ?
O12 W5 O18 85.0(5) . . ?
O5 W5 O18 83.3(5) . . ?
O32 W6 O17 104.6(6) . . ?
O32 W6 O19 103.4(6) . . ?
O17 W6 O19 92.4(6) . . ?
O32 W6 O35 98.8(6) . . ?
O17 W6 O35 89.8(6) . . ?
O19 W6 O35 156.4(5) . . ?
O32 W6 O4 99.5(6) . . ?
O17 W6 O4 155.3(6) . . ?
O19 W6 O4 87.2(5) . . ?
O35 W6 O4 81.1(5) . . ?
O32 W6 O18 168.8(5) . . ?
O17 W6 O18 83.0(5) . . ?
O19 W6 O18 84.3(5) . . ?
O35 W6 O18 72.7(4) . . ?
O4 W6 O18 72.4(5) . . ?
O32 W6 Na2 64.0(6) . 6_556 ?
O17 W6 Na2 62.2(5) . 6_556 ?
O19 W6 Na2 144.5(4) . 6_556 ?
O35 W6 Na2 54.8(4) . 6_556 ?
O4 W6 Na2 126.5(4) . 6_556 ?
O18 W6 Na2 114.1(4) . 6_556 ?
O23 W7 O11 105.7(6) . . ?
O23 W7 O21 102.7(6) . . ?
O11 W7 O21 94.4(6) . . ?
O23 W7 O29 99.9(6) . . ?
O11 W7 O29 90.4(6) . . ?
O21 W7 O29 154.6(5) . . ?
O23 W7 O26 100.7(6) . . ?
O11 W7 O26 153.2(6) . . ?
O21 W7 O26 83.8(6) . . ?
O29 W7 O26 80.8(6) . . ?
O23 W7 O24 169.3(7) . . ?
O11 W7 O24 82.1(5) . . ?
O21 W7 O24 83.5(5) . . ?
O29 W7 O24 72.5(5) . . ?
O26 W7 O24 71.1(5) . . ?
O23 W7 Na1 64.2(5) . 4 ?
O11 W7 Na1 47.4(5) . 4 ?
O21 W7 Na1 82.5(5) . 4 ?
O29 W7 Na1 118.1(4) . 4 ?
O26 W7 Na1 156.5(4) . 4 ?
O24 W7 Na1 125.8(4) . 4 ?
O34 W8 O8 103.4(7) . . ?
O34 W8 O19 100.6(7) . . ?
O8 W8 O19 92.5(6) . . ?
O34 W8 O29 101.8(7) . . ?
O8 W8 O29 91.1(6) . . ?
O19 W8 O29 155.9(5) . . ?
O34 W8 O1 102.6(7) . . ?
O8 W8 O1 153.9(6) . . ?
O19 W8 O1 84.9(5) . . ?
O29 W8 O1 81.5(5) . . ?
O34 W8 O24 172.2(6) . . ?
O8 W8 O24 82.5(5) . . ?
O19 W8 O24 84.0(5) . . ?
O29 W8 O24 72.8(5) . . ?
O1 W8 O24 71.4(5) . . ?
O34 W8 K1 56.5(5) . 6_566 ?
O8 W8 K1 49.1(4) . 6_566 ?
O19 W8 K1 87.8(4) . 6_566 ?
O29 W8 K1 112.1(4) . 6_566 ?
O1 W8 K1 156.1(4) . 6_566 ?
O24 W8 K1 130.4(4) . 6_566 ?
O33 W9 O28 104.8(6) . . ?
O33 W9 O21 101.2(7) . . ?
O28 W9 O21 94.5(6) . . ?
O33 W9 O31 102.8(7) . . ?
O28 W9 O31 88.2(5) . . ?
O21 W9 O31 154.3(6) . . ?
O33 W9 O10 100.0(6) . . ?
O28 W9 O10 154.7(5) . . ?
O21 W9 O10 85.6(6) . . ?
O31 W9 O10 81.4(5) . . ?
O33 W9 O22 171.4(5) . . ?
O28 W9 O22 82.0(5) . . ?
O21 W9 O22 83.2(5) . . ?
O31 W9 O22 71.8(5) . . ?
O10 W9 O22 72.8(5) . . ?
O33 W9 Na2 59.7(5) . 4 ?
O28 W9 Na2 45.2(5) . 4 ?
O21 W9 Na2 104.5(5) . 4 ?
O31 W9 Na2 95.4(5) . 4 ?
O10 W9 Na2 158.4(5) . 4 ?
O22 W9 Na2 126.6(3) . 4 ?
O33 W9 K1 67.1(4) . 6_565 ?
O28 W9 K1 153.3(5) . 6_565 ?
O21 W9 K1 111.9(4) . 6_565 ?
O31 W9 K1 70.1(3) . 6_565 ?
O10 W9 K1 39.2(4) . 6_565 ?
O22 W9 K1 104.4(3) . 6_565 ?
Na2 W9 K1 119.7(3) 4 6_565 ?
O6 P1 O22 111.4(8) . . ?
O6 P1 O18 111.8(7) . . ?
O22 P1 O18 109.1(7) . . ?
O6 P1 O24 110.6(7) . . ?
O22 P1 O24 107.8(7) . . ?
O18 P1 O24 105.9(9) . . ?
O28 Ni1 O17 93.2(6) 7_556 . ?
O28 Ni1 O7 96.3(5) 7_556 7_556 ?
O17 Ni1 O7 90.7(5) . 7_556 ?
O28 Ni1 O2 90.9(5) 7_556 . ?
O17 Ni1 O2 95.3(5) . . ?
O7 Ni1 O2 170.3(5) 7_556 . ?
O28 Ni1 O6 177.0(6) 7_556 . ?
O17 Ni1 O6 89.6(5) . . ?
O7 Ni1 O6 84.6(4) 7_556 . ?
O2 Ni1 O6 87.9(4) . . ?
O28 Ni1 O6 91.1(6) 7_556 7_556 ?
O17 Ni1 O6 175.7(5) . 7_556 ?
O7 Ni1 O6 88.8(5) 7_556 7_556 ?
O2 Ni1 O6 84.7(5) . 7_556 ?
O6 Ni1 O6 86.0(5) . 7_556 ?
O11 Ni2 O8 94.4(6) . . ?
O11 Ni2 O7 173.3(5) . 7_556 ?
O8 Ni2 O7 89.0(5) . 7_556 ?
O11 Ni2 O2 89.1(6) . 7_556 ?
O8 Ni2 O2 174.0(5) . 7_556 ?
O7 Ni2 O2 87.0(5) 7_556 7_556 ?
O11 Ni2 O25 84.7(5) . . ?
O8 Ni2 O25 87.2(6) . . ?
O7 Ni2 O25 101.3(5) 7_556 . ?
O2 Ni2 O25 97.9(6) 7_556 . ?
O11 Ni2 O6 89.8(5) . . ?
O8 Ni2 O6 89.9(5) . . ?
O7 Ni2 O6 84.4(4) 7_556 . ?
O2 Ni2 O6 85.4(5) 7_556 . ?
O25 Ni2 O6 173.6(5) . . ?
W1 O1 W8 126.7(8) . . ?
W2 O2 Ni2 126.0(6) . 7_556 ?
W2 O2 Ni1 133.3(8) . . ?
Ni2 O2 Ni1 97.9(6) 7_556 . ?
W5 O3 W2 125.6(6) . . ?
W5 O4 W6 126.2(8) . . ?
W5 O5 W1 152.3(9) . . ?
P1 O6 Ni2 123.7(7) . . ?
P1 O6 Ni1 124.0(7) . . ?
Ni2 O6 Ni1 92.0(4) . . ?
P1 O6 Ni1 122.5(7) . 7_556 ?
Ni2 O6 Ni1 91.8(5) . 7_556 ?
Ni1 O6 Ni1 94.0(5) . 7_556 ?
W3 O7 Ni1 133.6(6) . 7_556 ?
W3 O7 Ni2 124.2(6) . 7_556 ?
Ni1 O7 Ni2 98.9(5) 7_556 7_556 ?
W8 O8 Ni2 138.7(7) . . ?
W8 O8 K1 103.0(6) . 6_566 ?
Ni2 O8 K1 116.0(6) . 6_566 ?
W4 O9 K1 92.2(6) . 6_565 ?
W4 O10 W9 125.7(6) . . ?
W4 O10 K1 108.9(5) . 6_565 ?
W9 O10 K1 113.7(7) . 6_565 ?
W4 O10 Na3 100.9(7) . 6_565 ?
W9 O10 Na3 105.6(6) . 6_565 ?
K1 O10 Na3 96.9(5) 6_565 6_565 ?
W7 O11 Ni2 138.9(9) . . ?
W7 O11 Na1 104.7(6) . 4 ?
Ni2 O11 Na1 116.0(6) . 4 ?
W5 O12 W4 152.7(7) . . ?
W4 O13 W3 127.1(7) . . ?
W1 O15 W4 153.9(7) . . ?
W1 O15 Na3 102.6(6) . 6_565 ?
W4 O15 Na3 102.0(7) . 6_565 ?
W3 O16 W2 148.9(6) . . ?
W6 O17 Ni1 140.0(6) . . ?
P1 O18 W6 125.8(6) . . ?
P1 O18 W2 123.3(8) . . ?
W6 O18 W2 89.3(4) . . ?
P1 O18 W5 128.4(6) . . ?
W6 O18 W5 89.6(5) . . ?
W2 O18 W5 88.4(4) . . ?
W6 O19 W8 149.1(9) . . ?
W2 O20 Na2 135.9(8) . . ?
W2 O20 Na1 111.3(7) . 6_556 ?
Na2 O20 Na1 109.4(6) . 6_556 ?
W7 O21 W9 147.0(7) . . ?
P1 O22 W3 125.4(6) . . ?
P1 O22 W9 125.8(6) . . ?
W3 O22 W9 89.6(5) . . ?
W7 O23 K1 172.5(9) . . ?
P1 O24 W7 124.6(9) . . ?
P1 O24 W8 125.1(7) . . ?
W7 O24 W8 89.4(4) . . ?
P1 O24 W1 127.5(7) . . ?
W7 O24 W1 89.2(4) . . ?
W8 O24 W1 89.3(5) . . ?
W1 O26 W7 128.0(6) . . ?
W1 O26 Na3 101.5(6) . 6_565 ?
W7 O26 Na3 106.9(7) . 6_565 ?
W9 O28 Ni1 139.3(7) . 7_556 ?
W9 O28 Na2 107.2(6) . 4 ?
Ni1 O28 Na2 105.7(6) 7_556 4 ?
W8 O29 W7 124.1(7) . . ?
W8 O29 Na3 124.7(8) . . ?
W7 O29 Na3 111.1(7) . . ?
W3 O30 Na1 133.0(8) . . ?
W3 O30 K1 120.1(6) . 4_545 ?
Na1 O30 K1 92.6(5) . 4_545 ?
W3 O31 W9 125.1(8) . . ?
W9 O33 Na1 160.3(7) . 7 ?
W8 O34 K1 96.1(7) . 6_566 ?
W2 O35 W6 123.8(6) . . ?
W2 O35 Na2 121.0(7) . 6_556 ?
W6 O35 Na2 91.1(5) . 6_556 ?
O23 K1 OW1 174.1(6) . . ?
O23 K1 O10 85.6(4) . 6_566 ?
OW1 K1 O10 91.4(5) . 6_566 ?
O23 K1 O8 93.8(4) . 6_565 ?
OW1 K1 O8 89.7(5) . 6_565 ?
O10 K1 O8 173.5(6) 6_566 6_565 ?
O23 K1 O30 96.0(5) . 4 ?
OW1 K1 O30 79.3(5) . 4 ?
O10 K1 O30 98.4(4) 6_566 4 ?
O8 K1 O30 88.1(5) 6_565 4 ?
O23 K1 O34 72.2(4) . 6_565 ?
OW1 K1 O34 113.8(5) . 6_565 ?
O10 K1 O34 119.4(5) 6_566 6_565 ?
O8 K1 O34 54.4(4) 6_565 6_565 ?
O30 K1 O34 138.5(5) 4 6_565 ?
O23 K1 O9 108.8(5) . 6_566 ?
OW1 K1 O9 73.0(5) . 6_566 ?
O10 K1 O9 51.7(4) 6_566 6_566 ?
O8 K1 O9 122.8(4) 6_565 6_566 ?
O30 K1 O9 137.4(4) 4 6_566 ?
O34 K1 O9 83.1(5) 6_565 6_566 ?
O23 K1 W8 86.7(3) . 6_565 ?
OW1 K1 W8 98.6(4) . 6_565 ?
O10 K1 W8 145.7(4) 6_566 6_565 ?
O8 K1 W8 27.9(3) 6_565 6_565 ?
O30 K1 W8 115.7(3) 4 6_565 ?
O34 K1 W8 27.4(3) 6_565 6_565 ?
O9 K1 W8 100.1(3) 6_566 6_565 ?
O23 K1 W4 105.4(4) . 6_566 ?
OW1 K1 W4 73.7(4) . 6_566 ?
O10 K1 W4 27.9(3) 6_566 6_566 ?
O8 K1 W4 147.7(4) 6_565 6_566 ?
O30 K1 W4 114.8(3) 4 6_566 ?
O34 K1 W4 106.7(4) 6_565 6_566 ?
O9 K1 W4 26.1(2) 6_566 6_566 ?
W8 K1 W4 126.2(2) 6_565 6_566 ?
O23 K1 W3 112.1(4) . 4 ?
OW1 K1 W3 64.4(5) . 4 ?
O10 K1 W3 112.7(4) 6_566 4 ?
O8 K1 W3 73.5(3) 6_565 4 ?
O30 K1 W3 21.5(2) 4 4 ?
O34 K1 W3 127.9(4) 6_565 4 ?
O9 K1 W3 134.5(3) 6_566 4 ?
W8 K1 W3 101.20(16) 6_565 4 ?
W4 K1 W3 120.28(15) 6_566 4 ?
O23 K1 W9 81.0(3) . 6_566 ?
OW1 K1 W9 94.0(4) . 6_566 ?
O10 K1 W9 27.1(3) 6_566 6_566 ?
O8 K1 W9 159.1(4) 6_565 6_566 ?
O30 K1 W9 72.4(3) 4 6_566 ?
O34 K1 W9 139.8(4) 6_565 6_566 ?
O9 K1 W9 77.9(3) 6_566 6_566 ?
W8 K1 W9 166.11(19) 6_565 6_566 ?
W4 K1 W9 52.27(8) 6_566 6_566 ?
W3 K1 W9 89.57(15) 4 6_566 ?
O23 K1 Na1 54.1(4) . 4 ?
OW1 K1 Na1 120.9(5) . 4 ?
O10 K1 Na1 90.7(4) 6_566 4 ?
O8 K1 Na1 94.1(4) 6_565 4 ?
O30 K1 Na1 42.0(3) 4 4 ?
O34 K1 Na1 115.9(4) 6_565 4 ?
O9 K1 Na1 141.8(3) 6_566 4 ?
W8 K1 Na1 111.3(3) 6_565 4 ?
W4 K1 Na1 118.2(2) 6_566 4 ?
W3 K1 Na1 60.60(19) 4 4 ?
W9 K1 Na1 66.4(2) 6_566 4 ?
O30 Na1 O11 138.4(7) . 4_545 ?
O30 Na1 O33 74.2(5) . 7 ?
O11 Na1 O33 80.9(5) 4_545 7 ?
O30 Na1 O20 114.5(6) . 6 ?
O11 Na1 O20 89.5(5) 4_545 6 ?
O33 Na1 O20 74.7(5) 7 6 ?
O30 Na1 Na2 113.5(5) . . ?
O11 Na1 Na2 99.4(5) 4_545 . ?
O33 Na1 Na2 164.1(5) 7 . ?
O20 Na1 Na2 89.5(5) 6 . ?
O30 Na1 W7 114.2(5) . 4_545 ?
O11 Na1 W7 28.0(3) 4_545 4_545 ?
O33 Na1 W7 82.0(5) 7 4_545 ?
O20 Na1 W7 116.4(4) 6 4_545 ?
Na2 Na1 W7 105.8(4) . 4_545 ?
O30 Na1 K1 45.3(4) . 4_545 ?
O11 Na1 K1 93.6(4) 4_545 4_545 ?
O33 Na1 K1 62.7(4) 7 4_545 ?
O20 Na1 K1 136.0(5) 6 4_545 ?
Na2 Na1 K1 132.8(4) . 4_545 ?
W7 Na1 K1 69.1(2) 4_545 4_545 ?
O20 Na2 O28 127.1(7) . 4_545 ?
O20 Na2 O35 142.2(7) . 6 ?
O28 Na2 O35 90.0(5) 4_545 6 ?
O20 Na2 Na1 100.7(6) . . ?
O28 Na2 Na1 74.4(5) 4_545 . ?
O35 Na2 Na1 81.3(5) 6 . ?
O20 Na2 W6 137.7(7) . 6 ?
O28 Na2 W6 87.4(4) 4_545 6 ?
O35 Na2 W6 34.1(3) 6 6 ?
Na1 Na2 W6 113.2(4) . 6 ?
O20 Na2 W9 99.7(5) . 4_545 ?
O28 Na2 W9 27.6(3) 4_545 4_545 ?
O35 Na2 W9 117.7(5) 6 4_545 ?
Na1 Na2 W9 80.7(4) . 4_545 ?
W6 Na2 W9 109.9(4) 6 4_545 ?
O29 Na3 O15 163.3(8) . 6_566 ?
O29 Na3 O10 116.4(9) . 6_566 ?
O15 Na3 O10 54.3(5) 6_566 6_566 ?
O29 Na3 O26 117.5(7) . 6_566 ?
O15 Na3 O26 52.7(4) 6_566 6_566 ?
O10 Na3 O26 88.2(6) 6_566 6_566 ?
O29 Na3 K1 92.9(6) . . ?
O15 Na3 K1 86.2(5) 6_566 . ?
O10 Na3 K1 40.1(4) 6_566 . ?
O26 Na3 K1 128.3(6) 6_566 . ?
C3 C2 C1 120(4) . . ?
C2 C1 N1 117(3) . 2 ?
C3 C3 C2 148(10) 2_554 . ?

loop_
_geom_bond_atom_site_label_1
_geom_bond_atom_site_label_2
_geom_bond_distance
_geom_bond_site_symmetry_2
_geom_bond_publ_flag
W1 O27 1.702(16) . ?
W1 O26 1.860(13) . ?
W1 O1 1.872(13) . ?
W1 O15 1.898(15) . ?
W1 O5 1.924(13) . ?
W1 O24 2.497(14) . ?
W2 O20 1.720(14) . ?
W2 O2 1.803(14) . ?
W2 O35 1.894(13) . ?
W2 O16 1.918(13) . ?
W2 O3 2.009(15) . ?
W2 O18 2.427(13) . ?
W3 O30 1.709(14) . ?
W3 O7 1.820(11) . ?
W3 O31 1.889(12) . ?
W3 O16 1.920(13) . ?
W3 O13 1.983(13) . ?
W3 O22 2.412(13) . ?
W3 K1 4.033(9) 4_545 ?
W4 O9 1.700(13) . ?
W4 O13 1.854(14) . ?
W4 O10 1.907(13) . ?
W4 O12 1.914(13) . ?
W4 O15 1.934(15) . ?
W4 K1 3.859(7) 6_565 ?
W5 O14 1.690(13) . ?
W5 O3 1.874(14) . ?
W5 O4 1.896(13) . ?
W5 O12 1.902(14) . ?
W5 O5 1.918(13) . ?
W5 O18 2.525(13) . ?
W6 O32 1.712(14) . ?
W6 O17 1.749(14) . ?
W6 O19 1.896(12) . ?
W6 O35 1.961(13) . ?
W6 O4 2.008(13) . ?
W6 O18 2.413(13) . ?
W6 Na2 3.501(14) 6_556 ?
W7 O23 1.732(13) . ?
W7 O11 1.780(14) . ?
W7 O21 1.903(13) . ?
W7 O29 1.954(14) . ?
W7 O26 1.988(14) . ?
W7 O24 2.428(13) . ?
W7 Na1 3.671(11) 4 ?
W8 O34 1.693(16) . ?
W8 O8 1.759(14) . ?
W8 O19 1.918(11) . ?
W8 O29 1.920(13) . ?
W8 O1 2.006(12) . ?
W8 O24 2.436(13) . ?
W8 K1 3.660(6) 6_566 ?
W9 O33 1.705(14) . ?
W9 O28 1.796(12) . ?
W9 O21 1.926(14) . ?
W9 O31 1.950(13) . ?
W9 O10 2.010(13) . ?
W9 O22 2.426(12) . ?
W9 Na2 3.698(16) 4 ?
W9 K1 4.045(6) 6_565 ?
P1 O6 1.503(13) . ?
P1 O22 1.539(13) . ?
P1 O18 1.552(13) . ?
P1 O24 1.562(14) . ?
Ni1 O28 1.964(11) 7_556 ?
Ni1 O17 2.019(16) . ?
Ni1 O7 2.055(11) 7_556 ?
Ni1 O2 2.085(12) . ?
Ni1 O6 2.183(11) . ?
Ni1 O6 2.196(15) 7_556 ?
Ni2 O11 1.992(12) . ?
Ni2 O8 2.007(16) . ?
Ni2 O7 2.071(11) 7_556 ?
Ni2 O2 2.077(15) 7_556 ?
Ni2 O25 2.110(12) . ?
Ni2 O6 2.176(11) . ?
O2 Ni2 2.077(15) 7_556 ?
O6 Ni1 2.196(15) 7_556 ?
O7 Ni1 2.055(11) 7_556 ?
O7 Ni2 2.071(11) 7_556 ?
O8 K1 2.837(14) 6_566 ?
O9 K1 3.400(19) 6_565 ?
O10 K1 2.793(14) 6_565 ?
O10 Na3 2.96(2) 6_565 ?
O11 Na1 2.791(17) 4 ?
O15 Na3 2.90(2) 6_565 ?
O20 Na2 2.585(19) . ?
O20 Na1 2.889(17) 6_556 ?
O23 K1 2.679(15) . ?
O26 Na3 2.96(2) 6_565 ?
O28 Ni1 1.964(11) 7_556 ?
O28 Na2 2.75(2) 4 ?
O29 Na3 2.69(2) . ?
O30 Na1 2.725(15) . ?
O30 K1 2.895(18) 4_545 ?
O33 Na1 2.80(2) 7 ?
O34 K1 3.069(17) 6_566 ?
O35 Na2 2.863(17) 6_556 ?
K1 OW1 2.770(19) . ?
K1 O10 2.793(14) 6_566 ?
K1 O8 2.837(14) 6_565 ?
K1 O30 2.895(18) 4 ?
K1 O34 3.069(17) 6_565 ?
K1 O9 3.400(19) 6_566 ?
K1 W8 3.660(6) 6_565 ?
K1 W4 3.859(7) 6_566 ?
K1 W3 4.033(9) 4 ?
K1 W9 4.045(6) 6_566 ?
K1 Na1 4.065(14) 4 ?
Na1 O11 2.791(17) 4_545 ?
Na1 O33 2.80(2) 7 ?
Na1 O20 2.889(17) 6 ?
Na1 Na2 3.24(2) . ?
Na1 W7 3.671(11) 4_545 ?
Na1 K1 4.065(14) 4_545 ?
Na2 O28 2.75(2) 4_545 ?
Na2 O35 2.863(17) 6 ?
Na2 W6 3.501(14) 6 ?
Na2 W9 3.698(16) 4_545 ?
Na3 O15 2.90(2) 6_566 ?
Na3 O10 2.96(2) 6_566 ?
Na3 O26 2.96(2) 6_566 ?
N1 C1 1.51(5) 2 ?
C2 C3 1.33(2) . ?
C2 C1 1.41(2) . ?
C1 N1 1.51(5) 2 ?
C3 C3 1.10(10) 2_554 ?
